data_4100194
_journal_name_full 'Journal of the American Chemical Society'
_journal_paper_doi 10.1021/ja052587t
_journal_year 2005
_chemical_formula_moiety 'C24 H20 O8 Si, 8/3(C4 H8 O2)'
_chemical_formula_sum 'C34.66667 H41.33333 O13.33333 Si'
_chemical_formula_weight 699.43
_space_group_IT_number 122
_space_group_name_Hall 'I -4 2bw'
_space_group_name_H-M_alt 'I -4 2 d'
_symmetry_cell_setting tetragonal
_symmetry_space_group_name_Hall 'I -4 2bw'
_symmetry_space_group_name_H-M 'I -4 2 d'
_cell_angle_alpha 90.00
_cell_angle_beta 90.00
_cell_angle_gamma 90.00
_cell_formula_units_Z 12
_cell_length_a 17.050(5)
_cell_length_b 17.050(5)
_cell_length_c 37.082(9)
_cell_measurement_temperature 220(2)
_cell_volume 10780(5)
_diffrn_ambient_temperature 220(2)
_exptl_crystal_density_diffrn 1.293
_cod_depositor_comments
;
The following automatic conversions were performed:
'_geom_bond_publ_flag' value 'Y' changed to 'y' according to
'/home/saulius/struct/CIF-dictionaries/cif_core.dic' dictionary named
'cif_core.dic' version 2.4.1 from 2010-06-29 (32 times).

Automatic conversion script
Id: cif_fix_enum 1527 2010-12-29 10:47:43Z saulius 

2022-02-21
Z value and formula fixed to values more according to usual
chemical conventions.                 miguel
;
_cod_original_formula_moiety '3(C24 H20 O8 Si), 8(C4 H8 O2)'
_cod_original_formula_sum 'C104 H124 O40 Si3'
_cod_original_formula_units_Z 4
_cod_original_formula_weight 2098.30
_cod_database_code 4100194

loop_
_symmetry_equiv_pos_as_xyz
'x, y, z'
'y, -x, -z'
'-x, -y, z'
'-y, x, -z'
'-x+1/2, y, -z+3/4'
'-y+1/2, -x, z+3/4'
'x+1/2, -y, -z+3/4'
'y+1/2, x, z+3/4'
'x+1/2, y+1/2, z+1/2'
'y+1/2, -x+1/2, -z+1/2'
'-x+1/2, -y+1/2, z+1/2'
'-y+1/2, x+1/2, -z+1/2'
'-x+1, y+1/2, -z+5/4'
'-y+1, -x+1/2, z+5/4'
'x+1, -y+1/2, -z+5/4'
'y+1, x+1/2, z+5/4'

loop_
_atom_site_label
_atom_site_type_symbol
_atom_site_fract_x
_atom_site_fract_y
_atom_site_fract_z
_atom_site_U_iso_or_equiv
_atom_site_adp_type
_atom_site_occupancy
_atom_site_symmetry_multiplicity
_atom_site_calc_flag
_atom_site_refinement_flags
_atom_site_disorder_assembly
_atom_site_disorder_group
Si1 Si 0.5000 0.5000 0.0000 0.0351(3) Uani 1 4 d S . .
O13 O 0.67609(10) 0.28421(10) 0.05911(5) 0.0364(4) Uani 1 1 d . . .
H13 H 0.6776 0.2529 0.0762 0.055 Uiso 1 1 calc . . .
O15 O 0.40836(11) 0.29300(11) 0.09529(5) 0.0377(4) Uani 1 1 d . . .
H15 H 0.4224 0.2930 0.1167 0.057 Uiso 1 1 calc R . .
C11 C 0.51592(14) 0.41145(14) 0.02958(7) 0.0317(5) Uani 1 1 d . . .
C12 C 0.58698(16) 0.37701(16) 0.03229(8) 0.0386(6) Uani 1 1 d . . .
H12 H 0.6275 0.3948 0.0171 0.046 Uiso 1 1 calc R . .
C13 C 0.60357(15) 0.31556(15) 0.05676(7) 0.0361(5) Uani 1 1 d . . .
C14 C 0.54212(15) 0.28886(15) 0.07743(8) 0.0364(6) Uani 1 1 d . . .
H14 H 0.5502 0.2477 0.0939 0.044 Uiso 1 1 calc R . .
C15 C 0.46776(17) 0.32267(17) 0.07409(8) 0.0419(6) Uani 1 1 d . . .
C16 C 0.45299(17) 0.38200(17) 0.05062(8) 0.0419(6) Uani 1 1 d . . .
H16 H 0.4023 0.4031 0.0484 0.050 Uiso 1 1 calc R . .
Si2 Si 0.5000 0.5000 0.19901(2) 0.0310(2) Uani 1 2 d S . .
O23 O 0.40424(10) 0.69038(10) 0.29787(5) 0.0374(4) Uani 1 1 d . . .
H23 H 0.4173 0.7235 0.3131 0.056 Uiso 1 1 calc . . .
O25 O 0.67503(11) 0.71739(11) 0.25683(5) 0.0402(4) Uani 1 1 d . . .
H25 H 0.6765 0.7480 0.2742 0.060 Uiso 1 1 calc . . .
O33 O 0.26906(11) 0.66760(11) 0.14700(5) 0.0411(4) Uani 1 1 d . . .
H33 H 0.2874 0.6946 0.1304 0.062 Uiso 1 1 calc . . .
O35 O 0.29365(11) 0.40259(11) 0.10474(5) 0.0410(4) Uani 1 1 d . . .
H35 H 0.3292 0.3697 0.1022 0.062 Uiso 1 1 calc . . .
C21 C 0.51532(16) 0.58605(17) 0.22924(8) 0.0414(6) Uani 1 1 d . . .
C22 C 0.45672(15) 0.61175(14) 0.25136(7) 0.0355(5) Uani 1 1 d . . .
H22 H 0.4072 0.5876 0.2501 0.043 Uiso 1 1 calc R . .
C23 C 0.46826(17) 0.67299(16) 0.27585(8) 0.0409(6) Uani 1 1 d . . .
C24 C 0.53807(17) 0.71065(18) 0.27817(8) 0.0446(6) Uani 1 1 d . . .
H24 H 0.5456 0.7530 0.2940 0.054 Uiso 1 1 calc R . .
C25 C 0.60094(15) 0.68250(15) 0.25495(7) 0.0356(5) Uani 1 1 d . . .
C26 C 0.59003(17) 0.62457(17) 0.23171(8) 0.0418(6) Uani 1 1 d . . .
H26 H 0.6315 0.6085 0.2167 0.050 Uiso 1 1 calc R . .
C31 C 0.41180(15) 0.51610(14) 0.16991(7) 0.0358(5) Uani 1 1 d . . .
C32 C 0.37328(17) 0.58889(17) 0.16965(8) 0.0436(6) Uani 1 1 d . . .
H32 H 0.3915 0.6312 0.1836 0.052 Uiso 1 1 calc R . .
C33 C 0.30541(17) 0.59593(18) 0.14744(8) 0.0461(6) Uani 1 1 d . . .
C34 C 0.28086(17) 0.53697(16) 0.12530(8) 0.0419(6) Uani 1 1 d . . .
H34 H 0.2380 0.5447 0.1098 0.050 Uiso 1 1 calc R . .
C35 C 0.32040(16) 0.46394(17) 0.12589(8) 0.0423(6) Uani 1 1 d . . .
C36 C 0.38555(14) 0.45560(15) 0.14790(7) 0.0333(5) Uani 1 1 d . . .
H36 H 0.4128 0.4077 0.1479 0.040 Uiso 1 1 calc R . .

loop_
_atom_site_aniso_label
_atom_site_aniso_U_11
_atom_site_aniso_U_22
_atom_site_aniso_U_33
_atom_site_aniso_U_23
_atom_site_aniso_U_13
_atom_site_aniso_U_12
Si1 0.0349(4) 0.0349(4) 0.0353(7) 0.000 0.000 0.000
O13 0.0378(9) 0.0342(9) 0.0371(10) -0.0012(7) -0.0008(7) 0.0007(7)
O15 0.0381(9) 0.0383(9) 0.0368(10) -0.0017(8) 0.0017(8) -0.0004(8)
C11 0.0305(12) 0.0305(11) 0.0340(14) 0.0024(10) -0.0015(9) -0.0011(9)
C12 0.0375(14) 0.0382(13) 0.0400(15) 0.0017(11) 0.0019(11) 0.0004(11)
C13 0.0363(12) 0.0356(12) 0.0365(14) 0.0016(11) 0.0009(10) 0.0015(10)
C14 0.0371(13) 0.0348(12) 0.0373(14) -0.0008(11) -0.0008(10) -0.0007(11)
C15 0.0443(14) 0.0414(14) 0.0400(15) -0.0001(12) -0.0004(12) -0.0005(12)
C16 0.0397(14) 0.0431(14) 0.0429(16) -0.0008(12) 0.0000(12) -0.0017(11)
Si2 0.0310(4) 0.0318(4) 0.0302(5) 0.000 0.000 0.0012(4)
O23 0.0382(9) 0.0378(9) 0.0363(10) 0.0012(7) 0.0006(7) -0.0002(7)
O25 0.0402(10) 0.0403(9) 0.0401(10) -0.0014(8) 0.0015(8) 0.0005(8)
O33 0.0429(10) 0.0397(10) 0.0406(10) 0.0006(8) 0.0007(8) -0.0014(8)
O35 0.0416(10) 0.0399(10) 0.0416(11) 0.0000(8) -0.0006(8) 0.0011(8)
C21 0.0383(14) 0.0417(13) 0.0443(15) -0.0030(11) 0.0015(11) 0.0035(11)
C22 0.0374(12) 0.0358(12) 0.0331(13) -0.0001(10) 0.0014(11) 0.0039(10)
C23 0.0420(14) 0.0406(14) 0.0402(15) 0.0006(12) -0.0015(11) 0.0022(11)
C24 0.0432(14) 0.0458(15) 0.0448(16) -0.0016(12) -0.0004(12) 0.0014(12)
C25 0.0366(12) 0.0353(12) 0.0349(13) -0.0014(10) -0.0001(10) 0.0024(10)
C26 0.0435(15) 0.0399(13) 0.0419(15) 0.0007(12) -0.0018(12) -0.0002(12)
C31 0.0338(12) 0.0377(13) 0.0360(14) -0.0018(10) 0.0017(10) 0.0011(10)
C32 0.0406(14) 0.0446(15) 0.0455(16) 0.0007(12) 0.0007(12) 0.0016(12)
C33 0.0456(15) 0.0488(16) 0.0441(16) 0.0004(12) -0.0010(12) -0.0016(13)
C34 0.0429(14) 0.0404(14) 0.0425(16) -0.0002(11) 0.0055(12) -0.0005(11)
C35 0.0376(13) 0.0476(15) 0.0417(15) 0.0032(12) -0.0012(12) 0.0006(11)
C36 0.0338(12) 0.0343(12) 0.0318(13) 0.0000(10) 0.0000(10) -0.0001(9)

loop_
_geom_bond_atom_site_label_1
_geom_bond_atom_site_label_2
_geom_bond_site_symmetry_1
_geom_bond_site_symmetry_2
_geom_bond_distance
_geom_bond_publ_flag
Si1 C11 . 4_655 1.886(2) y
Si1 C11 . 2_565 1.886(2) y
Si1 C11 . 3_665 1.886(2) y
Si1 C11 . . 1.886(2) y
O13 C13 . . 1.350(3) y
O13 H13 . . 0.83 ?
O15 C15 . . 1.378(3) y
O15 H15 . . 0.83 ?
C11 C12 . . 1.350(4) y
C11 C16 . . 1.418(4) y
C12 C13 . . 1.415(4) y
C12 H12 . . 0.94 ?
C13 C14 . . 1.376(4) y
C14 C15 . . 1.398(4) y
C14 H14 . . 0.94 ?
C15 C16 . . 1.358(4) y
C16 H16 . . 0.94 ?
Si2 C21 . . 1.865(3) y
Si2 C21 . 3_665 1.865(3) y
Si2 C31 . . 1.871(3) y
Si2 C31 . 3_665 1.871(3) y
O23 C23 . . 1.395(3) y
O23 H23 . . 0.83 ?
O25 C25 . . 1.398(3) y
O25 H25 . . 0.83 ?
O33 C33 . . 1.370(3) y
O33 H33 . . 0.83 ?
O35 C35 . . 1.385(3) y
O35 H35 . . 0.83 ?
C21 C22 . . 1.365(4) y
C21 C26 . . 1.436(4) y
C22 C23 . . 1.398(4) y
C22 H22 . . 0.94 ?
C23 C24 . . 1.355(4) y
C24 C25 . . 1.456(4) y
C24 H24 . . 0.94 ?
C25 C26 . . 1.324(4) y
C26 H26 . . 0.94 ?
C31 C36 . . 1.390(3) y
C31 C32 . . 1.404(4) y
C32 C33 . . 1.425(4) y
C32 H32 . . 0.94 ?
C33 C34 . . 1.364(4) y
C34 C35 . . 1.416(4) y
C34 H34 . . 0.94 ?
C35 C36 . . 1.386(4) y
C36 H36 . . 0.94 ?
